data_7058451
loop_
_publ_author_name
'Gupta, Vijay'
'Singh, Ravi P.'

_publ_section_title
;
 Enantioselective vinylogous Michael addition of \b,\g-unsaturated
 butenolide to 2-iminochromenes
;
_journal_issue 25
_journal_name_full 'New Journal of Chemistry'
_journal_page_first 9771
_journal_paper_doi 10.1039/C9NJ01584A
_journal_volume 43
_journal_year 2019
_chemical_formula_moiety 'C16 H14 N2 O3'
_chemical_formula_sum 'C16 H14 N2 O3'
_chemical_formula_weight 282.29
_space_group_crystal_system triclinic
_space_group_IT_number 2
_space_group_name_Hall '-P 1'
_space_group_name_H-M_alt 'P -1'
_symmetry_space_group_name_Hall '-P 1'
_symmetry_space_group_name_H-M 'P -1'
_atom_sites_solution_hydrogens geom
_audit_creation_method SHELXL-2014/7
_audit_update_record
;
2019-01-07 deposited with the CCDC.    2019-06-04 downloaded from the CCDC.
;
_cell_angle_alpha 79.963(15)
_cell_angle_beta 87.426(16)
_cell_angle_gamma 86.68(2)
_cell_formula_units_Z 2
_cell_length_a 6.158(5)
_cell_length_b 7.899(6)
_cell_length_c 14.325(10)
_cell_measurement_reflns_used 7075
_cell_measurement_temperature 305(2)
_cell_measurement_theta_max 20.61
_cell_measurement_theta_min 2.29
_cell_volume 684.6(9)
_computing_structure_refinement 'SHELXL-2014/7 (Sheldrick, 2014)'
_diffrn_ambient_temperature 305(2)
_diffrn_measured_fraction_theta_full 0.999
_diffrn_measured_fraction_theta_max 0.994
_diffrn_measurement_device_type 'Bruker APEX-II CCD'
_diffrn_measurement_method '\f and \w scans'
_diffrn_radiation_type MoK\a
_diffrn_radiation_wavelength 0.71073
_diffrn_reflns_av_R_equivalents 0.0612
_diffrn_reflns_av_unetI/netI 0.0459
_diffrn_reflns_Laue_measured_fraction_full 0.999
_diffrn_reflns_Laue_measured_fraction_max 0.994
_diffrn_reflns_limit_h_max 8
_diffrn_reflns_limit_h_min -8
_diffrn_reflns_limit_k_max 10
_diffrn_reflns_limit_k_min -10
_diffrn_reflns_limit_l_max 19
_diffrn_reflns_limit_l_min -19
_diffrn_reflns_number 21232
_diffrn_reflns_point_group_measured_fraction_full 0.999
_diffrn_reflns_point_group_measured_fraction_max 0.994
_diffrn_reflns_theta_full 25.242
_diffrn_reflns_theta_max 28.458
_diffrn_reflns_theta_min 2.622
_exptl_absorpt_coefficient_mu 0.096
_exptl_absorpt_correction_T_max 0.986
_exptl_absorpt_correction_T_min 0.982
_exptl_absorpt_correction_type multi-scan
_exptl_crystal_colour white
_exptl_crystal_density_diffrn 1.369
_exptl_crystal_density_meas 1.369
_exptl_crystal_density_method 'not measured'
_exptl_crystal_description block
_exptl_crystal_F_000 296.0
_exptl_crystal_size_max 0.19
_exptl_crystal_size_mid 0.17
_exptl_crystal_size_min 0.15
_refine_diff_density_max 0.628
_refine_diff_density_min -0.220
_refine_diff_density_rms 0.053
_refine_ls_extinction_method none
_refine_ls_goodness_of_fit_ref 0.830
_refine_ls_hydrogen_treatment constr
_refine_ls_matrix_type full
_refine_ls_number_parameters 192
_refine_ls_number_reflns 3437
_refine_ls_number_restraints 0
_refine_ls_restrained_S_all 0.830
_refine_ls_R_factor_all 0.1088
_refine_ls_R_factor_gt 0.0638
_refine_ls_shift/su_max 0.047
_refine_ls_shift/su_mean 0.004
_refine_ls_structure_factor_coef Fsqd
_refine_ls_weighting_details 'w=1/[\s^2^(Fo^2^)+(0.1000P)^2^+0.8875P] where P=(Fo^2^+2Fc^2^)/3'
_refine_ls_weighting_scheme calc
_refine_ls_wR_factor_gt 0.1616
_refine_ls_wR_factor_ref 0.1934
_reflns_Friedel_coverage 0.000
_reflns_number_gt 2315
_reflns_number_total 3459
_reflns_threshold_expression 'I > 2\s(I)'
_cod_data_source_file c9nj01584a2.cif
_cod_data_source_block vijay01_0m_a
_cod_depositor_comments 'Adding full bibliography for 7058451.cif.'
_cod_original_cell_volume 684.5(9)
_cod_database_code 7058451
_shelx_shelxl_version_number 2014/7
_shelx_space_group_comment
;
The symmetry employed for this shelxl refinement is uniquely defined
by the following loop, which should always be used as a source of
symmetry information in preference to the above space-group names.
They are only intended as comments.
;

loop_
_space_group_symop_operation_xyz
'x, y, z'
'-x, -y, -z'

loop_
_atom_site_label
_atom_site_type_symbol
_atom_site_fract_x
_atom_site_fract_y
_atom_site_fract_z
_atom_site_U_iso_or_equiv
_atom_site_adp_type
_atom_site_occupancy
_atom_site_site_symmetry_order
_atom_site_calc_flag
_atom_site_refinement_flags_posn
_atom_site_refinement_flags_adp
O3 O 0.2401(3) 0.1480(2) 0.28642(12) 0.0455(5) Uani 1 1 d . .
O2 O 0.6695(3) 0.6037(2) 0.25014(11) 0.0433(4) Uani 1 1 d . .
O1 O 0.8895(4) 0.8166(3) 0.24010(15) 0.0619(6) Uani 1 1 d . .
N2 N 0.2207(4) 0.0401(3) 0.15532(17) 0.0578(7) Uani 1 1 d . .
H2A H 0.0945 0.0090 0.1777 0.069 Uiso 1 1 calc R U
H2B H 0.2679 0.0169 0.1013 0.069 Uiso 1 1 calc R U
N1 N 0.7197(4) 0.1120(4) 0.02581(16) 0.0565(6) Uani 1 1 d . .
C6 C 0.5618(4) 0.2675(3) 0.33352(15) 0.0349(5) Uani 1 1 d . .
C9 C 0.5405(4) 0.1863(3) 0.17747(16) 0.0365(5) Uani 1 1 d . .
C5 C 0.3648(4) 0.1961(3) 0.35557(16) 0.0382(5) Uani 1 1 d . .
C10 C 0.6403(4) 0.1457(3) 0.09394(16) 0.0403(5) Uani 1 1 d . .
C7 C 0.6788(4) 0.3044(3) 0.40740(16) 0.0400(5) Uani 1 1 d . .
H7 H 0.8144 0.3508 0.3941 0.048 Uiso 1 1 calc R U
C11 C 0.3424(4) 0.1241(3) 0.20405(17) 0.0398(5) Uani 1 1 d . .
C8 C 0.6420(4) 0.3058(3) 0.23225(15) 0.0344(5) Uani 1 1 d . .
H8 H 0.8004 0.2849 0.2297 0.041 Uiso 1 1 calc R U
C12 C 0.5858(4) 0.4980(3) 0.18861(16) 0.0386(5) Uani 1 1 d . .
C2 C 0.5997(5) 0.2740(3) 0.50001(17) 0.0463(6) Uani 1 1 d . .
C14 C 0.7077(4) 0.5525(4) 0.09726(17) 0.0454(6) Uani 1 1 d . .
H14 H 0.6967 0.5047 0.0428 0.054 Uiso 1 1 calc R U
C16 C 0.8079(4) 0.7128(3) 0.20265(19) 0.0461(6) Uani 1 1 d . .
C4 C 0.2789(5) 0.1664(4) 0.44706(18) 0.0476(6) Uani 1 1 d . .
H4 H 0.1438 0.1192 0.4603 0.057 Uiso 1 1 calc R U
C13 C 0.3440(4) 0.5420(4) 0.18081(19) 0.0464(6) Uani 1 1 d . .
H13A H 0.2720 0.5073 0.2414 0.070 Uiso 1 1 calc R U
H13B H 0.2867 0.4826 0.1350 0.070 Uiso 1 1 calc R U
H13C H 0.3200 0.6639 0.1610 0.070 Uiso 1 1 calc R U
C15 C 0.8330(5) 0.6778(4) 0.10476(19) 0.0497(6) Uani 1 1 d . .
H15 H 0.9222 0.7347 0.0567 0.060 Uiso 1 1 calc R U
C3 C 0.3966(5) 0.2077(4) 0.51843(18) 0.0524(7) Uani 1 1 d . .
H3 H 0.3385 0.1906 0.5802 0.063 Uiso 1 1 calc R U
C1 C 0.7333(6) 0.3128(5) 0.57822(19) 0.0628(8) Uani 1 1 d . .
H1A H 0.6806 0.4200 0.5958 0.094 Uiso 1 1 calc R U
H1B H 0.8829 0.3208 0.5567 0.094 Uiso 1 1 calc R U
H1C H 0.7219 0.2223 0.6322 0.094 Uiso 1 1 calc R U

loop_
_atom_site_aniso_label
_atom_site_aniso_U_11
_atom_site_aniso_U_22
_atom_site_aniso_U_33
_atom_site_aniso_U_23
_atom_site_aniso_U_13
_atom_site_aniso_U_12
O3 0.0429(10) 0.0572(11) 0.0410(9) -0.0198(8) 0.0080(7) -0.0154(8)
O2 0.0509(10) 0.0452(10) 0.0362(8) -0.0110(7) 0.0018(7) -0.0146(8)
O1 0.0690(14) 0.0527(12) 0.0679(13) -0.0112(10) -0.0103(11) -0.0263(11)
N2 0.0581(14) 0.0727(17) 0.0519(13) -0.0299(12) 0.0082(11) -0.0318(13)
N1 0.0592(15) 0.0715(17) 0.0434(12) -0.0230(11) 0.0091(11) -0.0102(13)
C6 0.0402(12) 0.0345(11) 0.0303(10) -0.0064(8) -0.0014(9) -0.0005(9)
C9 0.0405(12) 0.0375(12) 0.0335(10) -0.0111(9) 0.0008(9) -0.0052(10)
C5 0.0422(13) 0.0392(13) 0.0342(11) -0.0102(9) 0.0008(9) -0.0016(10)
C10 0.0433(13) 0.0435(13) 0.0360(11) -0.0109(10) -0.0008(10) -0.0074(10)
C7 0.0465(13) 0.0389(13) 0.0353(11) -0.0077(9) -0.0067(10) 0.0008(10)
C11 0.0441(13) 0.0400(13) 0.0381(11) -0.0135(10) 0.0026(10) -0.0088(10)
C8 0.0353(11) 0.0394(12) 0.0300(10) -0.0084(9) -0.0007(8) -0.0075(9)
C12 0.0436(13) 0.0430(13) 0.0314(10) -0.0096(9) -0.0011(9) -0.0122(10)
C2 0.0614(17) 0.0453(14) 0.0324(11) -0.0104(10) -0.0075(11) 0.0120(12)
C14 0.0500(15) 0.0524(15) 0.0325(11) -0.0027(10) -0.0004(10) -0.0069(12)
C16 0.0418(13) 0.0444(14) 0.0517(14) -0.0035(11) -0.0047(11) -0.0113(11)
C4 0.0537(15) 0.0476(15) 0.0408(13) -0.0082(11) 0.0115(11) -0.0037(12)
C13 0.0434(14) 0.0456(14) 0.0495(14) -0.0061(11) -0.0041(11) -0.0015(11)
C15 0.0493(15) 0.0546(16) 0.0418(13) 0.0016(11) 0.0056(11) -0.0091(13)
C3 0.0677(18) 0.0551(17) 0.0327(12) -0.0085(11) 0.0071(11) 0.0070(14)
C1 0.081(2) 0.073(2) 0.0368(13) -0.0181(13) -0.0137(14) 0.0104(17)

loop_
_atom_type_symbol
_atom_type_description
_atom_type_scat_dispersion_real
_atom_type_scat_dispersion_imag
_atom_type_scat_source
C C 0.0033 0.0016 'International Tables Vol C Tables 4.2.6.8 and 6.1.1.4'
H H 0.0000 0.0000 'International Tables Vol C Tables 4.2.6.8 and 6.1.1.4'
N N 0.0061 0.0033 'International Tables Vol C Tables 4.2.6.8 and 6.1.1.4'
O O 0.0106 0.0060 'International Tables Vol C Tables 4.2.6.8 and 6.1.1.4'

loop_
_geom_angle_atom_site_label_1
_geom_angle_atom_site_label_2
_geom_angle_atom_site_label_3
_geom_angle
C11 O3 C5 117.67(19)
C16 O2 C12 110.72(19)
C11 N2 H2A 120.0
C11 N2 H2B 120.0
H2A N2 H2B 120.0
C5 C6 C7 117.7(2)
C5 C6 C8 119.9(2)
C7 C6 C8 122.4(2)
C11 C9 C10 117.9(2)
C11 C9 C8 120.9(2)
C10 C9 C8 121.1(2)
C6 C5 C4 122.1(2)
C6 C5 O3 121.7(2)
C4 C5 O3 116.2(2)
N1 C10 C9 179.3(3)
C2 C7 C6 121.8(3)
C2 C7 H7 119.1
C6 C7 H7 119.1
N2 C11 O3 111.0(2)
N2 C11 C9 127.1(2)
O3 C11 C9 121.9(2)
C6 C8 C9 108.83(19)
C6 C8 C12 110.63(19)
C9 C8 C12 110.85(19)
C6 C8 H8 108.8
C9 C8 H8 108.8
C12 C8 H8 108.8
O2 C12 C14 102.97(19)
O2 C12 C13 107.6(2)
C14 C12 C13 112.1(2)
O2 C12 C8 107.55(19)
C14 C12 C8 112.1(2)
C13 C12 C8 113.7(2)
C7 C2 C3 118.4(2)
C7 C2 C1 120.2(3)
C3 C2 C1 121.4(3)
C15 C14 C12 110.0(2)
C15 C14 H14 125.0
C12 C14 H14 125.0
O1 C16 O2 121.2(3)
O1 C16 C15 130.8(3)
O2 C16 C15 108.0(2)
C3 C4 C5 118.8(3)
C3 C4 H4 120.6
C5 C4 H4 120.6
C12 C13 H13A 109.5
C12 C13 H13B 109.5
H13A C13 H13B 109.5
C12 C13 H13C 109.5
H13A C13 H13C 109.5
H13B C13 H13C 109.5
C14 C15 C16 108.2(2)
C14 C15 H15 125.9
C16 C15 H15 125.9
C4 C3 C2 121.1(2)
C4 C3 H3 119.4
C2 C3 H3 119.4
C2 C1 H1A 109.5
C2 C1 H1B 109.5
H1A C1 H1B 109.5
C2 C1 H1C 109.5
H1A C1 H1C 109.5
H1B C1 H1C 109.5

loop_
_geom_bond_atom_site_label_1
_geom_bond_atom_site_label_2
_geom_bond_distance
O3 C11 1.350(3)
O3 C5 1.396(3)
O2 C16 1.327(3)
O2 C12 1.445(3)
O1 C16 1.199(3)
N2 C11 1.325(3)
N2 H2A 0.8600
N2 H2B 0.8600
N1 C10 1.138(3)
C6 C5 1.368(3)
C6 C7 1.387(3)
C6 C8 1.497(3)
C9 C11 1.355(3)
C9 C10 1.399(3)
C9 C8 1.506(3)
C5 C4 1.377(3)
C7 C2 1.378(3)
C7 H7 0.9300
C8 C12 1.563(4)
C8 H8 0.9800
C12 C14 1.488(3)
C12 C13 1.514(4)
C2 C3 1.381(4)
C2 C1 1.502(4)
C14 C15 1.311(4)
C14 H14 0.9300
C16 C15 1.476(4)
C4 C3 1.374(4)
C4 H4 0.9300
C13 H13A 0.9600
C13 H13B 0.9600
C13 H13C 0.9600
C15 H15 0.9300
C3 H3 0.9300
C1 H1A 0.9600
C1 H1B 0.9600
C1 H1C 0.9600
